data_4302372
loop_
_publ_author_name
'Lin, Qisheng'
'Corbett, John D.'

_publ_section_title
;
 Centric and Non-centric Ca3Au\\sim 7.5Ge\\sim: Electron-Poor Derivatives
 of La3Al11. Syntheses, Structures, and Bonding Analyses
;
_journal_coden_ASTM INOCAJ
_journal_issue 12
_journal_name_full 'Inorganic Chemistry'
_journal_page_first 5403
_journal_page_last 5411
_journal_paper_doi 10.1021/ic900383d
_journal_volume 48
_journal_year 2009
_chemical_formula_moiety 'Au14.86 Ge7.14, 6(Ca)'
_chemical_formula_sum 'Au7.43 Ca3 Ge3.57'
_chemical_formula_weight 1842.85
_space_group_IT_number 44
_symmetry_cell_setting orthorhombic
_symmetry_space_group_name_Hall 'I 2 -2'
_symmetry_space_group_name_H-M 'I m m 2'
_atom_sites_solution_primary direct
_atom_sites_solution_secondary difmap
_audit_creation_method SHELXL-97
_cell_angle_alpha 90.00
_cell_angle_beta 90.00
_cell_angle_gamma 90.00
_cell_formula_units_Z 2
_cell_length_a 4.4154(6)
_cell_length_b 13.100(2)
_cell_length_c 9.5770(10)
_cell_measurement_reflns_used 731
_cell_measurement_temperature 273(2)
_cell_measurement_theta_max 27.97
_cell_measurement_theta_min 2.64
_cell_volume 553.95(13)
_computing_structure_refinement 'SHELXL-97 (Sheldrick, 1997)'
_computing_structure_solution 'SHELXS-97 (Sheldrick, 1990)'
_diffrn_ambient_temperature 273(2)
_diffrn_measured_fraction_theta_full 0.996
_diffrn_measured_fraction_theta_max 0.996
_diffrn_radiation_monochromator graphite
_diffrn_radiation_source 'fine-focus sealed tube'
_diffrn_radiation_type MoK\a
_diffrn_radiation_wavelength 0.71073
_diffrn_reflns_av_R_equivalents 0.0440
_diffrn_reflns_av_sigmaI/netI 0.0562
_diffrn_reflns_limit_h_max 5
_diffrn_reflns_limit_h_min -5
_diffrn_reflns_limit_k_max 17
_diffrn_reflns_limit_k_min -14
_diffrn_reflns_limit_l_max 11
_diffrn_reflns_limit_l_min -12
_diffrn_reflns_number 1738
_diffrn_reflns_theta_full 28.24
_diffrn_reflns_theta_max 28.24
_diffrn_reflns_theta_min 2.63
_exptl_absorpt_coefficient_mu 108.823
_exptl_absorpt_correction_T_max 0.0658
_exptl_absorpt_correction_T_min 0.0104
_exptl_absorpt_correction_type empirical
_exptl_absorpt_process_details SADABS
_exptl_crystal_colour 'silvery metallic'
_exptl_crystal_density_diffrn 11.048
_exptl_crystal_density_method 'not measured'
_exptl_crystal_F_000 1522
_exptl_crystal_size_max 0.042
_exptl_crystal_size_mid 0.027
_exptl_crystal_size_min 0.025
_refine_diff_density_max 2.816
_refine_diff_density_min -2.627
_refine_diff_density_rms 0.603
_refine_ls_abs_structure_details 'Flack H D (1983), Acta Cryst. A39, 876-881'
_refine_ls_abs_structure_Flack 0.00(6)
_refine_ls_extinction_coef 0.00045(6)
_refine_ls_extinction_expression Fc^*^=kFc[1+0.001xFc^2^\l^3^/sin(2\q)]^-1/4^
_refine_ls_extinction_method SHELXL
_refine_ls_goodness_of_fit_ref 1.074
_refine_ls_matrix_type full
_refine_ls_number_parameters 54
_refine_ls_number_reflns 641
_refine_ls_number_restraints 1
_refine_ls_restrained_S_all 1.073
_refine_ls_R_factor_all 0.0357
_refine_ls_R_factor_gt 0.0330
_refine_ls_shift/su_max 0.001
_refine_ls_shift/su_mean 0.000
_refine_ls_structure_factor_coef Fsqd
_refine_ls_weighting_details 'calc w=1/[\s^2^(Fo^2^)+(0.0192P)^2^+0.0000P] where P=(Fo^2^+2Fc^2^)/3'
_refine_ls_weighting_scheme calc
_refine_ls_wR_factor_gt 0.0649
_refine_ls_wR_factor_ref 0.0661
_reflns_number_gt 604
_reflns_number_total 641
_reflns_threshold_expression >2sigma(I)
_cod_duplicate_entry 4338656
_cod_data_source_file ic900383d_si_002_2.cif
_cod_data_source_block crystal2
_cod_database_code 4302372

loop_
_symmetry_equiv_pos_as_xyz
'x, y, z'
'-x, -y, z'
'-x, y, z'
'x, -y, z'
'x+1/2, y+1/2, z+1/2'
'-x+1/2, -y+1/2, z+1/2'
'-x+1/2, y+1/2, z+1/2'
'x+1/2, -y+1/2, z+1/2'

loop_
_atom_site_label
_atom_site_type_symbol
_atom_site_fract_x
_atom_site_fract_y
_atom_site_fract_z
_atom_site_U_iso_or_equiv
_atom_site_adp_type
_atom_site_occupancy
_atom_site_symmetry_multiplicity
_atom_site_calc_flag
_atom_site_refinement_flags
_atom_site_disorder_assembly
_atom_site_disorder_group
Au1 Au 0.0000 0.0000 0.5000(2) 0.0147(5) Uani 0.927(11) 4 d SP . .
Ge1 Ge 0.0000 0.0000 0.5000(2) 0.0147(5) Uani 0.073(11) 4 d SP . .
Au2 Au 0.0000 0.5000 0.19795(17) 0.0150(5) Uani 1 4 d S . .
Au3 Au 0.0000 0.5000 0.80694(19) 0.0180(5) Uani 1 4 d S . .
Au4 Au 0.0000 0.34126(12) 0.61686(15) 0.0188(5) Uani 0.872(12) 2 d SP . .
Ge4 Ge 0.0000 0.34126(12) 0.61686(15) 0.0188(5) Uani 0.128(12) 2 d SP . .
Au5 Au 0.0000 0.3249(2) 0.3632(3) 0.0303(13) Uani 0.163(11) 2 d SP . .
Ge5 Ge 0.0000 0.3249(2) 0.3632(3) 0.0303(13) Uani 0.837(11) 2 d SP . .
Au6 Au 0.0000 0.86611(9) 0.73718(11) 0.0126(5) Uani 0.897(11) 2 d SP . .
Ge6 Ge 0.0000 0.86611(9) 0.73718(11) 0.0126(5) Uani 0.103(11) 2 d SP . .
Au7 Au 0.0000 0.8664(2) 0.2720(2) 0.0205(11) Uani 0.319(11) 2 d SP . .
Ge7 Ge 0.0000 0.8664(2) 0.2720(2) 0.0205(11) Uani 0.681(11) 2 d SP . .
Ca1 Ca 0.0000 0.0000 0.0000(13) 0.0171(15) Uani 1 4 d S . .
Ca2 Ca 0.0000 0.3099(4) 0.0024(8) 0.0136(10) Uani 1 2 d S . .

loop_
_atom_site_aniso_label
_atom_site_aniso_U_11
_atom_site_aniso_U_22
_atom_site_aniso_U_33
_atom_site_aniso_U_23
_atom_site_aniso_U_13
_atom_site_aniso_U_12
Au1 0.0152(7) 0.0141(8) 0.0146(7) 0.000 0.000 0.000
Ge1 0.0152(7) 0.0141(8) 0.0146(7) 0.000 0.000 0.000
Au2 0.0114(9) 0.0071(8) 0.0265(10) 0.000 0.000 0.000
Au3 0.0214(11) 0.0106(10) 0.0221(9) 0.000 0.000 0.000
Au4 0.0236(8) 0.0143(7) 0.0186(7) -0.0063(5) 0.000 0.000
Ge4 0.0236(8) 0.0143(7) 0.0186(7) -0.0063(5) 0.000 0.000
Au5 0.0096(17) 0.036(2) 0.045(2) 0.0275(16) 0.000 0.000
Ge5 0.0096(17) 0.036(2) 0.045(2) 0.0275(16) 0.000 0.000
Au6 0.0114(7) 0.0109(7) 0.0155(8) -0.0010(5) 0.000 0.000
Ge6 0.0114(7) 0.0109(7) 0.0155(8) -0.0010(5) 0.000 0.000
Au7 0.0109(15) 0.0215(16) 0.0291(18) 0.0059(10) 0.000 0.000
Ge7 0.0109(15) 0.0215(16) 0.0291(18) 0.0059(10) 0.000 0.000
Ca1 0.027(4) 0.009(3) 0.015(3) 0.000 0.000 0.000
Ca2 0.015(2) 0.008(2) 0.017(3) -0.006(4) 0.000 0.000

loop_
_atom_type_symbol
_atom_type_description
_atom_type_scat_dispersion_real
_atom_type_scat_dispersion_imag
_atom_type_scat_source
Ca Ca 0.2262 0.3064 'International Tables Vol C Tables 4.2.6.8 and 6.1.1.4'
Ge Ge 0.1547 1.8001 'International Tables Vol C Tables 4.2.6.8 and 6.1.1.4'
Au Au -2.0133 8.8022 'International Tables Vol C Tables 4.2.6.8 and 6.1.1.4'

loop_
_geom_bond_atom_site_label_1
_geom_bond_atom_site_label_2
_geom_bond_distance
_geom_bond_site_symmetry_2
_geom_bond_publ_flag
Au1 Ge7 2.798(3) 1_545 ?
Au1 Au7 2.798(3) 1_545 ?
Au1 Ge7 2.798(3) 2_565 ?
Au1 Au7 2.798(3) 2_565 ?
Au1 Ge6 2.870(2) 2_565 ?
Au1 Au6 2.870(2) 2_565 ?
Au1 Au6 2.870(2) 1_545 ?
Au1 Ge6 2.870(2) 1_545 ?
Au1 Au3 2.879(2) 5_444 ?
Au1 Au3 2.879(2) 5_544 ?
Au1 Au2 2.9103(19) 5_545 ?
Au1 Au2 2.9103(19) 5_445 ?
Au2 Ge5 2.786(3) 2_565 ?
Au2 Au5 2.786(3) 2_565 ?
Au2 Au5 2.786(3) . ?
Au2 Ge6 2.8446(9) 6_564 ?
Au2 Au6 2.8446(9) 6_564 ?
Au2 Ge6 2.8446(9) 5_444 ?
Au2 Au6 2.8446(9) 5_444 ?
Au2 Ge6 2.8446(9) 5_544 ?
Au2 Au6 2.8446(9) 5_544 ?
Au2 Ge6 2.8446(9) 6_464 ?
Au2 Au6 2.8446(9) 6_464 ?
Au3 Au4 2.7637(19) . ?
Au3 Ge4 2.7637(19) 2_565 ?
Au3 Au4 2.7637(19) 2_565 ?
Au3 Ge7 2.8367(18) 5_445 ?
Au3 Au7 2.8367(18) 5_445 ?
Au3 Ge7 2.8367(18) 6_565 ?
Au3 Au7 2.8367(18) 6_565 ?
Au3 Ge7 2.8367(18) 6_465 ?
Au3 Au7 2.8367(18) 6_465 ?
Au3 Ge7 2.8367(18) 5_545 ?
Au3 Au7 2.8367(18) 5_545 ?
Au4 Au5 2.439(3) . ?
Au4 Ge7 2.6815(17) 5_545 ?
Au4 Au7 2.6815(17) 5_545 ?
Au4 Ge7 2.6815(16) 5_445 ?
Au4 Au7 2.6815(16) 5_445 ?
Au4 Au6 2.951(2) 2_565 ?
Au4 Ge6 2.951(2) 2_565 ?
Au4 Ca2 3.162(4) 6_455 ?
Au4 Ca2 3.162(4) 6 ?
Au4 Ca1 3.233(5) 5 ?
Au5 Ge6 2.5731(18) 5_444 ?
Au5 Au6 2.5731(18) 5_444 ?
Au5 Ge6 2.5731(18) 5_544 ?
Au5 Au6 2.5731(18) 5_544 ?
Au5 Ge7 2.655(4) 2_565 ?
Au5 Au7 2.655(4) 2_565 ?
Au5 Ca2 3.126(5) 6_455 ?
Au5 Ca2 3.126(5) 6 ?
Au5 Ca1 3.443(6) 5 ?
Au6 Ge5 2.5731(18) 5 ?
Au6 Au5 2.5731(18) 5 ?
Au6 Ge5 2.5731(18) 5_455 ?
Au6 Au5 2.5731(18) 5_455 ?
Au6 Au2 2.8446(9) 5 ?
Au6 Au2 2.8446(9) 5_455 ?
Au6 Au1 2.870(2) 1_565 ?
Au6 Ge1 2.870(2) 1_565 ?
Au6 Au4 2.951(2) 2_565 ?
Au6 Ge4 2.951(2) 2_565 ?
Au6 Ca1 3.068(10) 1_566 ?
Au6 Ca2 3.236(6) 5_455 ?
Au7 Ge5 2.655(4) 2_565 ?
Au7 Au5 2.655(4) 2_565 ?
Au7 Ge4 2.6815(16) 5_454 ?
Au7 Au4 2.6815(16) 5_454 ?
Au7 Ge4 2.6815(16) 5_554 ?
Au7 Au4 2.6815(16) 5_554 ?
Au7 Au1 2.798(3) 1_565 ?
Au7 Ge1 2.798(3) 1_565 ?
Au7 Au3 2.8367(17) 5_554 ?
Au7 Au3 2.8367(17) 5_454 ?
Au7 Ca1 3.138(11) 1_565 ?
Au7 Ca2 3.208(6) 5 ?
Ca1 Ge6 3.068(10) 1_544 ?
Ca1 Au6 3.068(10) 1_544 ?
Ca1 Ge6 3.068(10) 2_564 ?
Ca1 Au6 3.068(10) 2_564 ?
Ca1 Ge7 3.138(11) 2_565 ?
Ca1 Au7 3.138(11) 2_565 ?
Ca1 Ge7 3.138(11) 1_545 ?
Ca1 Au7 3.138(11) 1_545 ?
Ca1 Ge4 3.233(5) 6_554 ?
Ca1 Au4 3.233(5) 6_554 ?
Ca1 Au4 3.233(5) 5_444 ?
Ca1 Ge4 3.233(5) 5_444 ?
Ca2 Au3 3.115(6) 1_554 ?
Ca2 Ge5 3.126(5) 6_454 ?
Ca2 Au5 3.126(5) 6_454 ?
Ca2 Ge5 3.126(5) 6_554 ?
Ca2 Au5 3.126(5) 6_554 ?
Ca2 Ge4 3.162(4) 6_454 ?
Ca2 Au4 3.162(4) 6_454 ?
Ca2 Ge4 3.162(4) 6_554 ?
Ca2 Au4 3.162(4) 6_554 ?
Ca2 Ge7 3.208(6) 5_444 ?
Ca2 Au7 3.208(6) 5_444 ?
